data_4505650
loop_
_publ_author_name
'Kitamura, Masato'
'Nakano, Keiji'

_publ_section_title
;
 Cycloalkanone-Based Threo and Erythro Aldols as Supramolecular Synthons
 in Crystal Engineering
;
_journal_issue 1
_journal_name_full 'Crystal Growth &amp; Design'
_journal_page_first 25
_journal_paper_doi 10.1021/cg025575h
_journal_volume 3
_journal_year 2003
_chemical_formula_moiety 'C14 H18 O2 '
_chemical_formula_sum 'C14 H18 O2'
_chemical_formula_weight 218.29
_space_group_IT_number 19
_symmetry_cell_setting orthorhombic
_symmetry_Int_Tables_number 19
_symmetry_space_group_name_Hall 'P 2ac 2ab'
_symmetry_space_group_name_H-M 'P 21 21 21'
_cell_angle_alpha 90
_cell_angle_beta 90
_cell_angle_gamma 90
_cell_formula_units_Z 4
_cell_length_a 8.554(3)
_cell_length_b 24.382(3)
_cell_length_c 5.903(2)
_cell_measurement_reflns_used 25
_cell_measurement_temperature 296.2
_cell_measurement_theta_max 24.9
_cell_measurement_theta_min 22.7
_cell_volume 1231.2(6)
_computing_cell_refinement 'MSC/AFC Diffractometer Control'
_computing_data_collection 'MSC/AFC Diffractometer Control'
_computing_data_reduction 'teXsan Ver. 1.11'
_computing_publication_material 'teXsan Ver. 1.11'
_computing_structure_refinement 'teXsan Ver. 1.10'
_computing_structure_solution SAPI91
_diffrn_measured_fraction_theta_full 0.9991
_diffrn_measured_fraction_theta_max 0.9991
_diffrn_measurement_device_type 'Rigaku AFC7R'
_diffrn_measurement_method \w-2\q
_diffrn_radiation_type 'Cu K\a'
_diffrn_radiation_wavelength 1.5418
_diffrn_reflns_av_R_equivalents 0.268
_diffrn_reflns_limit_h_max 0
_diffrn_reflns_limit_h_min -9
_diffrn_reflns_limit_k_max 27
_diffrn_reflns_limit_k_min 0
_diffrn_reflns_limit_l_max 6
_diffrn_reflns_limit_l_min 0
_diffrn_reflns_number 1129
_diffrn_reflns_theta_full 60.07
_diffrn_reflns_theta_max 60.07
_diffrn_standards_decay_% 0.01
_diffrn_standards_interval_count 150
_diffrn_standards_number 3
_exptl_absorpt_coefficient_mu 0.611
_exptl_absorpt_correction_type none
_exptl_crystal_colour colorless
_exptl_crystal_density_diffrn 1.178
_exptl_crystal_density_method 'not measured'
_exptl_crystal_description prismatic
_exptl_crystal_size_max 0.200
_exptl_crystal_size_mid 0.200
_exptl_crystal_size_min 0.100
_refine_diff_density_max 0.13
_refine_diff_density_min -0.13
_refine_ls_extinction_coef 0.00000
_refine_ls_extinction_method 'Zachariasen(1967) type 2 Gaussian isotropic'
_refine_ls_goodness_of_fit_ref 2.000
_refine_ls_number_parameters 185
_refine_ls_number_reflns 573
_refine_ls_R_factor_gt 0.0000
_refine_ls_shift/su_max 1.1630
_refine_ls_structure_factor_coef F
_refine_ls_weighting_details 'w = 1/[\s^2^(Fo) + 0.00002|Fo|^2^]'
_refine_ls_weighting_scheme calc
_refine_ls_wR_factor_ref 0.0320
_reflns_number_gt 573
_reflns_number_total 1107
_reflns_threshold_expression F^2^>2.0\s(F^2^)
_cod_data_source_file cg025575h-2_s1.cif
_cod_data_source_block ep-threo-1c
_cod_original_cell_volume 1231.1(5)
_cod_original_sg_symbol_H-M 'P 21 21 21   '
_cod_original_formula_sum 'C14 H18 O2 '
_cod_database_code 4505650

loop_
_symmetry_equiv_pos_as_xyz
x,y,z
1/2-x,-y,1/2+z
1/2+x,1/2-y,-z
-x,1/2+y,1/2-z

loop_
_atom_site_label
_atom_site_type_symbol
_atom_site_fract_x
_atom_site_fract_y
_atom_site_fract_z
_atom_site_U_iso_or_equiv
_atom_site_adp_type
_atom_site_occupancy
_atom_site_calc_flag
O(1) O 0.4677(7) 0.0020(3) 0.889(1) 0.095(3) Uani 1.00 d
O(2) O 0.7981(7) 0.0219(3) 0.703(1) 0.059(2) Uani 1.00 d
C(1) C 0.4863(10) 0.0365(4) 0.744(2) 0.061(3) Uani 1.00 d
C(2) C 0.5930(9) 0.0852(4) 0.773(1) 0.055(3) Uani 1.00 d
C(3) C 0.509(1) 0.1373(4) 0.703(2) 0.075(4) Uani 1.00 d
C(4) C 0.431(1) 0.1352(4) 0.477(2) 0.078(4) Uani 1.00 d
C(5) C 0.3150(9) 0.0864(4) 0.460(2) 0.068(3) Uani 1.00 d
C(6) C 0.3988(9) 0.0331(3) 0.524(2) 0.064(3) Uani 1.00 d
C(7) C 0.7442(9) 0.0763(4) 0.647(1) 0.043(3) Uani 1.00 d
C(8) C 0.8667(9) 0.1186(3) 0.708(1) 0.047(3) Uani 1.00 d
C(9) C 0.940(1) 0.1169(3) 0.913(1) 0.053(3) Uani 1.00 d
C(10) C 1.0501(10) 0.1564(4) 0.974(2) 0.058(3) Uani 1.00 d
C(11) C 1.086(1) 0.1994(3) 0.834(2) 0.059(3) Uani 1.00 d
C(12) C 1.012(1) 0.2008(3) 0.629(2) 0.066(4) Uani 1.00 d
C(13) C 0.902(1) 0.1611(4) 0.567(2) 0.055(3) Uani 1.00 d
C(14) C 1.202(1) 0.2437(5) 0.901(3) 0.083(5) Uani 1.00 d
H(1) H 0.635(6) 0.088(3) 0.926(10) 0.0380 Uiso 1.00 calc
H(2) H 0.5837 0.1662 0.7013 0.0380 Uiso 1.00 calc
H(3) H 0.4317 0.1449 0.8143 0.0380 Uiso 1.00 calc
H(4) H 0.376(7) 0.170(2) 0.43(1) 0.0380 Uiso 1.00 calc
H(5) H 0.509(7) 0.127(3) 0.37(1) 0.0380 Uiso 1.00 calc
H(6) H 0.262(8) 0.085(3) 0.31(1) 0.0832 Uiso 1.00 calc
H(7) H 0.2295 0.0926 0.5604 0.0832 Uiso 1.00 calc
H(8) H 0.3214 0.0049 0.5412 0.0380 Uiso 1.00 calc
H(9) H 0.4690 0.0234 0.4092 0.0380 Uiso 1.00 calc
H(10) H 0.744(7) 0.074(3) 0.49(1) 0.0380 Uiso 1.00 calc
H(11) H 0.927(7) 0.091(2) 1.01(1) 0.0380 Uiso 1.00 calc
H(12) H 1.122(7) 0.156(2) 1.11(1) 0.0380 Uiso 1.00 calc
H(13) H 1.023(8) 0.228(2) 0.54(1) 0.0380 Uiso 1.00 calc
H(14) H 0.861(8) 0.162(3) 0.43(1) 0.0380 Uiso 1.00 calc
H(15) H 1.27(1) 0.233(4) 1.03(2) 0.0989 Uiso 1.00 calc
H(16) H 1.17(1) 0.276(3) 0.92(2) 0.0989 Uiso 1.00 calc
H(17) H 1.25(1) 0.245(4) 0.77(2) 0.0989 Uiso 1.00 calc
H(18) H 0.84(1) 0.014(5) 0.62(2) 0.1017 Uiso 1.00 calc

loop_
_atom_site_aniso_label
_atom_site_aniso_U_11
_atom_site_aniso_U_22
_atom_site_aniso_U_33
_atom_site_aniso_U_12
_atom_site_aniso_U_13
_atom_site_aniso_U_23
O(1) 0.081(5) 0.107(5) 0.095(6) -0.019(4) -0.011(5) 0.036(5)
O(2) 0.060(4) 0.044(4) 0.072(6) -0.002(3) 0.005(4) -0.001(4)
C(1) 0.040(5) 0.063(6) 0.080(8) 0.002(5) 0.005(6) 0.010(6)
C(2) 0.055(5) 0.062(5) 0.049(5) 0.000(6) -0.007(5) 0.005(6)
C(3) 0.073(7) 0.066(6) 0.085(9) 0.002(6) 0.019(7) -0.017(6)
C(4) 0.073(8) 0.052(6) 0.11(1) 0.002(6) 0.003(9) 0.010(7)
C(5) 0.049(6) 0.063(6) 0.091(8) 0.008(6) -0.021(6) 0.002(7)
C(6) 0.047(5) 0.062(6) 0.082(7) -0.008(5) -0.005(6) -0.013(6)
C(7) 0.035(4) 0.054(5) 0.042(5) -0.001(5) 0.010(5) 0.001(5)
C(8) 0.055(5) 0.047(5) 0.038(6) 0.009(5) 0.000(5) -0.003(5)
C(9) 0.070(6) 0.047(6) 0.043(7) -0.008(6) -0.005(6) 0.009(5)
C(10) 0.067(6) 0.069(6) 0.040(6) 0.009(6) -0.007(6) -0.008(6)
C(11) 0.051(6) 0.060(7) 0.066(8) 0.005(5) -0.005(6) -0.004(6)
C(12) 0.074(7) 0.041(6) 0.083(9) -0.009(6) 0.012(7) 0.015(6)
C(13) 0.051(6) 0.069(6) 0.045(6) 0.003(5) 0.000(6) 0.014(6)
C(14) 0.082(9) 0.071(8) 0.10(1) -0.015(7) 0.000(7) -0.020(8)

loop_
_atom_type_symbol
_atom_type_description
_atom_type_scat_dispersion_real
_atom_type_scat_dispersion_imag
_atom_type_scat_source
C C 0.018 0.009
;International Tables for Crystallography
(1992, Vol. C, Tables 4.2.6.8 and 6.1.1.1)
;
H H 0.000 0.000
;International Tables for Crystallography
(1992, Vol. C, Table 6.1.1.2)
;
O O 0.049 0.032
;International Tables for Crystallography
(1992, Vol. C, Tables 4.2.6.8 and 6.1.1.1)
;

loop_
_geom_angle_atom_site_label_1
_geom_angle_atom_site_label_2
_geom_angle_atom_site_label_3
_geom_angle
_geom_angle_site_symmetry_1
_geom_angle_site_symmetry_2
_geom_angle_site_symmetry_3
_geom_angle_publ_flag
O(1) C(1) C(2) 123.2(9) 0_555 0_555 0_555 yes
O(1) C(1) C(6) 120.5(8) 0_555 0_555 0_555 yes
C(2) C(1) C(6) 116.3(8) 0_555 0_555 0_555 yes
C(1) C(2) C(3) 109.9(7) 0_555 0_555 0_555 yes
C(1) C(2) C(7) 110.6(8) 0_555 0_555 0_555 yes
C(3) C(2) C(7) 113.3(8) 0_555 0_555 0_555 yes
C(2) C(3) C(4) 115.1(8) 0_555 0_555 0_555 yes
C(3) C(4) C(5) 111.5(10) 0_555 0_555 0_555 yes
C(4) C(5) C(6) 109.7(6) 0_555 0_555 0_555 yes
C(1) C(6) C(5) 113.4(8) 0_555 0_555 0_555 yes
O(2) C(7) C(2) 107.1(7) 0_555 0_555 0_555 yes
O(2) C(7) C(8) 110.5(7) 0_555 0_555 0_555 yes
C(2) C(7) C(8) 112.4(7) 0_555 0_555 0_555 yes
C(7) C(8) C(9) 120.6(8) 0_555 0_555 0_555 yes
C(7) C(8) C(13) 121.8(8) 0_555 0_555 0_555 yes
C(9) C(8) C(13) 117.5(8) 0_555 0_555 0_555 yes
C(8) C(9) C(10) 121.2(8) 0_555 0_555 0_555 yes
C(9) C(10) C(11) 121.8(9) 0_555 0_555 0_555 yes
C(10) C(11) C(12) 116.8(9) 0_555 0_555 0_555 yes
C(10) C(11) C(14) 122(1) 0_555 0_555 0_555 yes
C(12) C(11) C(14) 120(1) 0_555 0_555 0_555 yes
C(11) C(12) C(13) 121.6(9) 0_555 0_555 0_555 yes
C(8) C(13) C(12) 121.1(9) 0_555 0_555 0_555 yes

loop_
_geom_bond_atom_site_label_1
_geom_bond_atom_site_label_2
_geom_bond_distance
_geom_bond_publ_flag
O(1) C(1) 1.210(10) yes
O(2) C(7) 1.44(1) yes
C(1) C(2) 1.51(1) yes
C(1) C(6) 1.50(1) yes
C(2) C(3) 1.52(1) yes
C(2) C(7) 1.51(1) yes
C(3) C(4) 1.49(2) yes
C(4) C(5) 1.55(1) yes
C(5) C(6) 1.53(1) yes
C(7) C(8) 1.51(1) yes
C(8) C(9) 1.37(1) yes
C(8) C(13) 1.36(1) yes
C(9) C(10) 1.39(1) yes
C(10) C(11) 1.37(1) yes
C(11) C(12) 1.37(1) yes
C(11) C(14) 1.52(1) yes
C(12) C(13) 1.40(1) yes

loop_
_geom_contact_atom_site_label_1
_geom_contact_atom_site_label_2
_geom_contact_distance
_geom_contact_site_symmetry_2
O(1) O(2) 2.792(9) 2_655
O(1) C(5) 3.27(1) 2_555
O(1) C(6) 3.346(9) 2_555
O(1) C(7) 3.47(1) 2_655
O(2) O(2) 3.245(6) 2_655
O(2) O(2) 3.245(6) 2_654
O(2) C(6) 3.48(1) 2_655
O(2) C(7) 3.57(1) 2_655
O(2) C(1) 3.57(1) 2_654

loop_
_geom_torsion_atom_site_label_1
_geom_torsion_atom_site_label_2
_geom_torsion_atom_site_label_3
_geom_torsion_atom_site_label_4
_geom_torsion
_geom_torsion_site_symmetry_1
_geom_torsion_site_symmetry_2
_geom_torsion_site_symmetry_3
_geom_torsion_site_symmetry_4
_geom_torsion_publ_flag
O(1) C(1) C(2) C(3) -131.7(10) 0_555 21_1 5_555 55_5 yes
O(1) C(1) C(2) C(7) 102(1) 0_555 21_1 5_555 55_5 yes
O(1) C(1) C(2) H(1) -6(4) 0_555 21_1 5_555 55_5 no
O(1) C(1) C(6) C(5) 129.2(10) 0_555 21_1 5_555 55_5 yes
O(1) C(1) C(6) H(8) 10.1 0_555 21_1 5_555 55_5 no
O(1) C(1) C(6) H(9) -108.5 0_555 21_1 5_555 55_5 no
O(2) C(7) C(2) C(1) -47.1(9) 0_555 21_1 5_555 55_5 yes
O(2) C(7) C(2) C(3) -171.1(8) 0_555 21_1 5_555 55_5 yes
O(2) C(7) C(2) H(1) 70(4) 0_555 21_1 5_555 55_5 no
O(2) C(7) C(8) C(9) -46(1) 0_555 21_1 5_555 55_5 yes
O(2) C(7) C(8) C(13) 137.3(8) 0_555 21_1 5_555 55_5 yes
O(2) C(7) C(8) H(10) 107(4) 0_555 21_1 5_555 55_5 no
O(2) C(7) C(8) H(11) -44(1) 0_555 21_1 5_555 55_5 no
O(2) C(7) C(8) H(14) 134(2) 0_555 21_1 5_555 55_5 no
O(2) C(7) H(1) C(2) -114(3) 0_555 21_1 5_555 55_5 no
O(2) C(7) H(10) C(8) -114(2) 0_555 21_1 5_555 55_5 no
O(2) C(7) H(10) H(18) -8(3) 0_555 21_1 5_555 55_5 no
O(2) C(7) H(18) H(10) 154(11) 0_555 21_1 5_555 55_5 no
O(2) H(10) C(7) C(2) -116(3) 0_555 21_1 5_555 55_5 no
O(2) H(10) C(7) C(8) 114(2) 0_555 21_1 5_555 55_5 no
O(2) H(10) C(7) H(1) -119(9) 0_555 21_1 5_555 55_5 no
O(2) H(10) C(7) H(18) 8(3) 0_555 21_1 5_555 55_5 no
O(2) H(10) C(8) C(7) -45(3) 0_555 21_1 5_555 55_5 no
O(2) H(10) C(8) C(9) -6(4) 0_555 21_1 5_555 55_5 no
O(2) H(10) C(8) C(13) 159(1) 0_555 21_1 5_555 55_5 no
O(2) H(10) C(8) H(11) -11(3) 0_555 21_1 5_555 55_5 no
O(2) H(10) C(8) H(14) 162(3) 0_555 21_1 5_555 55_5 no
O(2) H(10) H(18) C(7) -20(9) 0_555 21_1 5_555 55_5 no
O(2) H(18) C(7) C(2) -33(12) 0_555 21_1 5_555 55_5 no
O(2) H(18) C(7) C(8) 100(10) 0_555 21_1 5_555 55_5 no
O(2) H(18) C(7) H(1) 0(12) 0_555 21_1 5_555 55_5 no
O(2) H(18) C(7) H(10) -154(11) 0_555 21_1 5_555 55_5 no
O(2) H(18) H(10) C(7) 20(9) 0_555 21_1 5_555 55_5 no
O(2) H(18) H(10) C(8) 65(10) 0_555 21_1 5_555 55_5 no
C(1) C(2) C(3) C(4) -50(1) 0_555 21_1 5_555 55_5 yes
C(1) C(2) C(3) H(2) -171.2 0_555 21_1 5_555 55_5 no
C(1) C(2) C(3) H(3) 70.8 0_555 21_1 5_555 55_5 no
C(1) C(2) C(3) H(5) -73(2) 0_555 21_1 5_555 55_5 no
C(1) C(2) C(7) C(8) -168.7(8) 0_555 21_1 5_555 55_5 yes
C(1) C(2) C(7) H(1) -117(4) 0_555 21_1 5_555 55_5 no
C(1) C(2) C(7) H(10) 65(5) 0_555 21_1 5_555 55_5 no
C(1) C(2) C(7) H(18) -35(4) 0_555 21_1 5_555 55_5 no
C(1) C(2) H(1) C(7) 116(2) 0_555 21_1 5_555 55_5 no
C(1) C(6) C(5) C(4) 50(1) 0_555 21_1 5_555 55_5 yes
C(1) C(6) C(5) H(6) 176(4) 0_555 21_1 5_555 55_5 no
C(1) C(6) C(5) H(7) -69.7 0_555 21_1 5_555 55_5 no
C(1) C(6) H(8) H(9) -117.8 0_555 21_1 5_555 55_5 no
C(1) C(6) H(9) H(8) 116.7 0_555 21_1 5_555 55_5 no
C(2) C(1) C(6) C(5) -49(1) 0_555 21_1 5_555 55_5 yes
C(2) C(1) C(6) H(8) -168.7 0_555 21_1 5_555 55_5 no
C(2) C(1) C(6) H(9) 72.8 0_555 21_1 5_555 55_5 no
C(2) C(3) C(4) C(5) 55(1) 0_555 21_1 5_555 55_5 yes
C(2) C(3) C(4) H(4) -179(4) 0_555 21_1 5_555 55_5 no
C(2) C(3) C(4) H(5) -58(4) 0_555 21_1 5_555 55_5 no
C(2) C(3) H(2) H(3) -117.0 0_555 21_1 5_555 55_5 no
C(2) C(3) H(3) H(2) 116.7 0_555 21_1 5_555 55_5 no
C(2) C(3) H(5) C(4) 128(4) 0_555 21_1 5_555 55_5 no
C(2) C(3) H(5) H(4) 159(2) 0_555 21_1 5_555 55_5 no
C(2) C(7) O(2) H(10) 125(4) 0_555 21_1 5_555 55_5 no
C(2) C(7) O(2) H(18) 151(11) 0_555 21_1 5_555 55_5 no
C(2) C(7) C(8) C(9) 73(1) 0_555 21_1 5_555 55_5 yes
C(2) C(7) C(8) C(13) -103.2(10) 0_555 21_1 5_555 55_5 yes
C(2) C(7) C(8) H(10) -132(4) 0_555 21_1 5_555 55_5 no
C(2) C(7) C(8) H(11) 75(1) 0_555 21_1 5_555 55_5 no
C(2) C(7) C(8) H(14) -105(2) 0_555 21_1 5_555 55_5 no
C(2) C(7) H(10) C(8) 128(4) 0_555 21_1 5_555 55_5 no
C(2) C(7) H(10) H(18) -124(4) 0_555 21_1 5_555 55_5 no
C(2) C(7) H(18) H(10) 120(5) 0_555 21_1 5_555 55_5 no
C(2) H(1) C(7) C(8) 134(3) 0_555 21_1 5_555 55_5 no
C(2) H(1) C(7) H(10) 6(10) 0_555 21_1 5_555 55_5 no
C(2) H(1) C(7) H(18) -114(5) 0_555 21_1 5_555 55_5 no
C(3) C(2) C(1) C(6) 47(1) 0_555 21_1 5_555 55_5 yes
C(3) C(2) C(7) C(8) 67.3(10) 0_555 21_1 5_555 55_5 yes
C(3) C(2) C(7) H(1) 118(4) 0_555 21_1 5_555 55_5 no
C(3) C(2) C(7) H(10) -58(5) 0_555 21_1 5_555 55_5 no
C(3) C(2) C(7) H(18) -159(4) 0_555 21_1 5_555 55_5 no
C(3) C(2) H(1) C(7) -119(2) 0_555 21_1 5_555 55_5 no
C(3) C(4) C(5) C(6) -53(1) 0_555 21_1 5_555 55_5 yes
C(3) C(4) C(5) H(6) -179(4) 0_555 21_1 5_555 55_5 no
C(3) C(4) C(5) H(7) 67.3 0_555 21_1 5_555 55_5 no
C(3) C(4) H(4) H(5) 119(5) 0_555 21_1 5_555 55_5 no
C(3) C(4) H(5) H(4) -124(4) 0_555 21_1 5_555 55_5 no
C(3) H(5) C(4) C(5) -118(2) 0_555 21_1 5_555 55_5 no
C(3) H(5) C(4) H(4) 124(4) 0_555 21_1 5_555 55_5 no
C(3) H(5) H(4) C(4) -38(4) 0_555 21_1 5_555 55_5 no
C(4) C(3) C(2) C(7) 73(1) 0_555 21_1 5_555 55_5 yes
C(4) C(3) C(2) H(1) -175(4) 0_555 21_1 5_555 55_5 no
C(4) C(3) H(2) H(3) 118.1 0_555 21_1 5_555 55_5 no
C(4) C(3) H(3) H(2) -118.0 0_555 21_1 5_555 55_5 no
C(4) C(3) H(5) H(4) 31(3) 0_555 21_1 5_555 55_5 no
C(4) C(5) C(6) H(8) 168.9 0_555 21_1 5_555 55_5 no
C(4) C(5) C(6) H(9) -71.3 0_555 21_1 5_555 55_5 no
C(4) C(5) H(6) H(7) -117.0 0_555 21_1 5_555 55_5 no
C(4) C(5) H(7) H(6) 118(5) 0_555 21_1 5_555 55_5 no
C(4) H(5) C(3) H(2) -123.1 0_555 21_1 5_555 55_5 no
C(4) H(5) C(3) H(3) 0.4 0_555 21_1 5_555 55_5 no
C(5) C(4) C(3) H(2) 175.8 0_555 21_1 5_555 55_5 no
C(5) C(4) C(3) H(3) -65.5 0_555 21_1 5_555 55_5 no
C(5) C(4) C(3) H(5) 114(4) 0_555 21_1 5_555 55_5 no
C(5) C(4) H(4) H(5) -114(5) 0_555 21_1 5_555 55_5 no
C(5) C(4) H(5) H(4) 116(4) 0_555 21_1 5_555 55_5 no
C(5) C(6) H(8) H(9) 119.7 0_555 21_1 5_555 55_5 no
C(5) C(6) H(9) H(8) -118.7 0_555 21_1 5_555 55_5 no
C(6) C(1) C(2) C(7) -78.9(10) 0_555 21_1 5_555 55_5 yes
C(6) C(1) C(2) H(1) 172(3) 0_555 21_1 5_555 55_5 no
C(6) C(5) C(4) H(4) 178(4) 0_555 21_1 5_555 55_5 no
C(6) C(5) C(4) H(5) 62(4) 0_555 21_1 5_555 55_5 no
C(6) C(5) H(6) H(7) 118.6 0_555 21_1 5_555 55_5 no
C(6) C(5) H(7) H(6) -120(5) 0_555 21_1 5_555 55_5 no
C(7) O(2) H(10) C(8) 42(2) 0_555 21_1 5_555 55_5 no
C(7) O(2) H(10) H(18) 154(11) 0_555 21_1 5_555 55_5 no
C(7) O(2) H(18) H(10) -12(5) 0_555 21_1 5_555 55_5 no
C(7) C(2) C(3) H(2) -46.9 0_555 21_1 5_555 55_5 no
C(7) C(2) C(3) H(3) -164.8 0_555 21_1 5_555 55_5 no
C(7) C(2) C(3) H(5) 50(2) 0_555 21_1 5_555 55_5 no
C(7) C(8) C(9) C(10) -178.1(8) 0_555 21_1 5_555 55_5 yes
C(7) C(8) C(9) H(11) 5(5) 0_555 21_1 5_555 55_5 no
C(7) C(8) C(13) C(12) 178.2(8) 0_555 21_1 5_555 55_5 yes
C(7) C(8) C(13) H(13) 174(3) 0_555 21_1 5_555 55_5 no
C(7) C(8) C(13) H(14) -6(6) 0_555 21_1 5_555 55_5 no
C(7) C(8) H(10) H(18) -62(4) 0_555 21_1 5_555 55_5 no
C(7) C(8) H(11) C(9) -174(4) 0_555 21_1 5_555 55_5 no
C(7) C(8) H(11) C(10) -177(1) 0_555 21_1 5_555 55_5 no
C(7) C(8) H(14) C(12) 177(1) 0_555 21_1 5_555 55_5 no
C(7) C(8) H(14) C(13) 174(5) 0_555 21_1 5_555 55_5 no
C(7) H(10) O(2) H(18) -154(11) 0_555 21_1 5_555 55_5 no
C(7) H(10) C(8) C(9) 39(6) 0_555 21_1 5_555 55_5 no
C(7) H(10) C(8) C(13) -154(3) 0_555 21_1 5_555 55_5 no
C(7) H(10) C(8) H(11) 33(5) 0_555 21_1 5_555 55_5 no
C(7) H(10) C(8) H(14) -152(4) 0_555 21_1 5_555 55_5 no
C(7) H(18) O(2) H(10) 12(5) 0_555 21_1 5_555 55_5 no
C(7) H(18) H(10) C(8) 44(2) 0_555 21_1 5_555 55_5 no
C(8) C(7) O(2) H(10) -111(4) 0_555 21_1 5_555 55_5 no
C(8) C(7) O(2) H(18) -85(11) 0_555 21_1 5_555 55_5 no
C(8) C(7) C(2) H(1) -50(4) 0_555 21_1 5_555 55_5 no
C(8) C(7) H(10) H(18) 106(3) 0_555 21_1 5_555 55_5 no
C(8) C(7) H(18) H(10) -104(4) 0_555 21_1 5_555 55_5 no
C(8) C(9) C(10) C(11) 1(1) 0_555 21_1 5_555 55_5 yes
C(8) C(9) C(10) H(11) -176(5) 0_555 21_1 5_555 55_5 no
C(8) C(9) C(10) H(12) -171(4) 0_555 21_1 5_555 55_5 no
C(8) C(9) H(11) C(10) 176(5) 0_555 21_1 5_555 55_5 no
C(8) C(13) C(12) C(11) -2(1) 0_555 21_1 5_555 55_5 yes
C(8) C(13) C(12) H(13) -174(5) 0_555 21_1 5_555 55_5 no
C(8) C(13) C(12) H(14) 175(6) 0_555 21_1 5_555 55_5 no
C(8) C(13) H(13) C(11) 3(4) 0_555 21_1 5_555 55_5 no
C(8) C(13) H(13) C(12) 8(8) 0_555 21_1 5_555 55_5 no
C(8) C(13) H(14) C(12) -175(6) 0_555 21_1 5_555 55_5 no
C(8) H(10) O(2) H(18) -112(10) 0_555 21_1 5_555 55_5 no
C(8) H(10) C(7) H(1) 125(9) 0_555 21_1 5_555 55_5 no
C(8) H(10) C(7) H(18) -106(3) 0_555 21_1 5_555 55_5 no
C(8) H(11) C(9) C(10) -176(5) 0_555 21_1 5_555 55_5 no
C(8) H(11) C(10) C(9) 2(3) 0_555 21_1 5_555 55_5 no
C(8) H(11) C(10) C(11) 0(4) 0_555 21_1 5_555 55_5 no
C(8) H(11) C(10) H(12) -173(3) 0_555 21_1 5_555 55_5 no
C(8) H(14) C(12) C(11) 0(4) 0_555 21_1 5_555 55_5 no
C(8) H(14) C(12) C(13) -2(3) 0_555 21_1 5_555 55_5 no
C(8) H(14) C(12) H(13) -173(5) 0_555 21_1 5_555 55_5 no
C(8) H(14) C(13) C(12) 175(6) 0_555 21_1 5_555 55_5 no
C(8) H(14) C(13) H(13) 179(4) 0_555 21_1 5_555 55_5 no
C(9) C(8) C(7) H(1) 50(1) 0_555 21_1 5_555 55_5 no
C(9) C(8) C(7) H(10) -153(4) 0_555 21_1 5_555 55_5 no
C(9) C(8) C(7) H(18) -67(4) 0_555 21_1 5_555 55_5 no
C(9) C(8) C(13) C(12) 1(1) 0_555 21_1 5_555 55_5 yes
C(9) C(8) C(13) H(13) -2(3) 0_555 21_1 5_555 55_5 no
C(9) C(8) C(13) H(14) 176(5) 0_555 21_1 5_555 55_5 no
C(9) C(8) H(10) H(18) -23(5) 0_555 21_1 5_555 55_5 no
C(9) C(8) H(11) C(10) -2(3) 0_555 21_1 5_555 55_5 no
C(9) C(8) H(14) C(12) -1(4) 0_555 21_1 5_555 55_5 no
C(9) C(8) H(14) C(13) -4(7) 0_555 21_1 5_555 55_5 no
C(9) C(10) C(11) C(12) -2(1) 0_555 21_1 5_555 55_5 yes
C(9) C(10) C(11) C(14) 178.3(9) 0_555 21_1 5_555 55_5 yes
C(9) C(10) C(11) H(12) -173(4) 0_555 21_1 5_555 55_5 no
C(9) C(10) C(11) H(13) 1(3) 0_555 21_1 5_555 55_5 no
C(9) C(10) C(11) H(17) -151(4) 0_555 21_1 5_555 55_5 no
C(9) C(10) H(12) C(11) 173(4) 0_555 21_1 5_555 55_5 no
C(9) H(11) C(8) C(13) 3(6) 0_555 21_1 5_555 55_5 no
C(9) H(11) C(8) H(10) 170(4) 0_555 21_1 5_555 55_5 no
C(9) H(11) C(8) H(14) 8(11) 0_555 21_1 5_555 55_5 no
C(9) H(11) C(10) C(11) -2(7) 0_555 21_1 5_555 55_5 no
C(9) H(11) C(10) H(12) -175(5) 0_555 21_1 5_555 55_5 no
C(10) C(9) C(8) C(13) -1(1) 0_555 21_1 5_555 55_5 yes
C(10) C(9) C(8) H(10) 162(3) 0_555 21_1 5_555 55_5 no
C(10) C(9) C(8) H(11) 175(5) 0_555 21_1 5_555 55_5 no
C(10) C(9) C(8) H(14) 0(3) 0_555 21_1 5_555 55_5 no
C(10) C(11) C(12) C(13) 2(1) 0_555 21_1 5_555 55_5 yes
C(10) C(11) C(12) H(13) 174(5) 0_555 21_1 5_555 55_5 no
C(10) C(11) C(12) H(14) 0(3) 0_555 21_1 5_555 55_5 no
C(10) C(11) C(14) H(15) 17(6) 0_555 21_1 5_555 55_5 no
C(10) C(11) C(14) H(16) -115(9) 0_555 21_1 5_555 55_5 no
C(10) C(11) C(14) H(17) 135(6) 0_555 21_1 5_555 55_5 no
C(10) C(11) H(13) C(12) -8(7) 0_555 21_1 5_555 55_5 no
C(10) C(11) H(13) C(13) -2(4) 0_555 21_1 5_555 55_5 no
C(10) C(11) H(17) C(14) -64(7) 0_555 21_1 5_555 55_5 no
C(10) C(11) H(17) H(15) -32(7) 0_555 21_1 5_555 55_5 no
C(10) C(11) H(17) H(16) -95(6) 0_555 21_1 5_555 55_5 no
C(10) H(11) C(8) C(13) 0(3) 0_555 21_1 5_555 55_5 no
C(10) H(11) C(8) H(10) 168(2) 0_555 21_1 5_555 55_5 no
C(10) H(11) C(8) H(14) 6(9) 0_555 21_1 5_555 55_5 no
C(10) H(12) C(11) C(12) -12(5) 0_555 21_1 5_555 55_5 no
C(10) H(12) C(11) C(14) 173(3) 0_555 21_1 5_555 55_5 no
C(10) H(12) C(11) H(13) -14(14) 0_555 21_1 5_555 55_5 no
C(10) H(12) C(11) H(17) -164(4) 0_555 21_1 5_555 55_5 no
C(11) C(10) C(9) H(11) 178(4) 0_555 21_1 5_555 55_5 no
C(11) C(12) C(13) H(13) 172(6) 0_555 21_1 5_555 55_5 no
C(11) C(12) C(13) H(14) -177(5) 0_555 21_1 5_555 55_5 no
C(11) C(12) H(13) C(13) -172(6) 0_555 21_1 5_555 55_5 no
C(11) C(12) H(14) C(13) 3(8) 0_555 21_1 5_555 55_5 no
C(11) C(14) H(15) H(16) -138(9) 0_555 21_1 5_555 55_5 no
C(11) C(14) H(15) H(17) 109(7) 0_555 21_1 5_555 55_5 no
C(11) C(14) H(16) H(15) 135(10) 0_555 21_1 5_555 55_5 no
C(11) C(14) H(16) H(17) -105(9) 0_555 21_1 5_555 55_5 no
C(11) C(14) H(17) H(15) -119(6) 0_555 21_1 5_555 55_5 no
C(11) C(14) H(17) H(16) 123(8) 0_555 21_1 5_555 55_5 no
C(11) H(12) C(10) H(11) 175(3) 0_555 21_1 5_555 55_5 no
C(11) H(13) C(12) C(13) 172(6) 0_555 21_1 5_555 55_5 no
C(11) H(13) C(12) H(14) 176(4) 0_555 21_1 5_555 55_5 no
C(11) H(13) C(13) C(12) -4(3) 0_555 21_1 5_555 55_5 no
C(11) H(13) C(13) H(14) -175(5) 0_555 21_1 5_555 55_5 no
C(11) H(17) C(14) H(15) 119(6) 0_555 21_1 5_555 55_5 no
C(11) H(17) C(14) H(16) -123(8) 0_555 21_1 5_555 55_5 no
C(11) H(17) H(15) C(14) -46(5) 0_555 21_1 5_555 55_5 no
C(11) H(17) H(15) H(16) -84(5) 0_555 21_1 5_555 55_5 no
C(11) H(17) H(16) C(14) 43(6) 0_555 21_1 5_555 55_5 no
C(11) H(17) H(16) H(15) 80(4) 0_555 21_1 5_555 55_5 no
C(12) C(11) C(10) H(11) 0(3) 0_555 21_1 5_555 55_5 no
C(12) C(11) C(10) H(12) 171(3) 0_555 21_1 5_555 55_5 no
C(12) C(11) C(14) H(15) -162(5) 0_555 21_1 5_555 55_5 no
C(12) C(11) C(14) H(16) 64(9) 0_555 21_1 5_555 55_5 no
C(12) C(11) C(14) H(17) -43(6) 0_555 21_1 5_555 55_5 no
C(12) C(11) H(13) C(13) 5(4) 0_555 21_1 5_555 55_5 no
C(12) C(11) H(17) C(14) 142(5) 0_555 21_1 5_555 55_5 no
C(12) C(11) H(17) H(15) 174(4) 0_555 21_1 5_555 55_5 no
C(12) C(11) H(17) H(16) 111(5) 0_555 21_1 5_555 55_5 no
C(12) C(13) C(8) H(10) -168(1) 0_555 21_1 5_555 55_5 no
C(12) C(13) C(8) H(11) 0(3) 0_555 21_1 5_555 55_5 no
C(12) C(13) C(8) H(14) -175(6) 0_555 21_1 5_555 55_5 no
C(12) H(13) C(11) C(14) 174(5) 0_555 21_1 5_555 55_5 no
C(12) H(13) C(11) H(12) 2(16) 0_555 21_1 5_555 55_5 no
C(12) H(13) C(11) H(17) 154(6) 0_555 21_1 5_555 55_5 no
C(12) H(13) C(13) H(14) -170(7) 0_555 21_1 5_555 55_5 no
C(12) H(14) C(8) C(13) 2(3) 0_555 21_1 5_555 55_5 no
C(12) H(14) C(8) H(10) -170(2) 0_555 21_1 5_555 55_5 no
C(12) H(14) C(8) H(11) -6(9) 0_555 21_1 5_555 55_5 no
C(12) H(14) C(13) H(13) 4(3) 0_555 21_1 5_555 55_5 no
C(13) C(8) C(7) H(1) -126(1) 0_555 21_1 5_555 55_5 no
C(13) C(8) C(7) H(10) 29(4) 0_555 21_1 5_555 55_5 no
C(13) C(8) C(7) H(18) 116(4) 0_555 21_1 5_555 55_5 no
C(13) C(8) C(9) H(11) -177(5) 0_555 21_1 5_555 55_5 no
C(13) C(8) H(10) H(18) 142(3) 0_555 21_1 5_555 55_5 no
C(13) C(12) C(11) C(14) -178.2(8) 0_555 21_1 5_555 55_5 yes
C(13) C(12) C(11) H(12) 8(3) 0_555 21_1 5_555 55_5 no
C(13) C(12) C(11) H(13) -171(6) 0_555 21_1 5_555 55_5 no
C(13) C(12) C(11) H(17) 162(2) 0_555 21_1 5_555 55_5 no
C(13) H(13) C(11) C(14) 179(1) 0_555 21_1 5_555 55_5 no
C(13) H(13) C(11) H(12) 7(13) 0_555 21_1 5_555 55_5 no
C(13) H(13) C(11) H(17) 159(3) 0_555 21_1 5_555 55_5 no
C(13) H(13) C(12) H(14) 3(3) 0_555 21_1 5_555 55_5 no
C(13) H(14) C(8) H(10) -173(6) 0_555 21_1 5_555 55_5 no
C(13) H(14) C(8) H(11) -9(12) 0_555 21_1 5_555 55_5 no
C(13) H(14) C(12) H(13) -170(7) 0_555 21_1 5_555 55_5 no
C(14) C(11) C(10) H(11) 179(3) 0_555 21_1 5_555 55_5 no
C(14) C(11) C(10) H(12) -7(3) 0_555 21_1 5_555 55_5 no
C(14) C(11) C(12) H(13) -6(6) 0_555 21_1 5_555 55_5 no
C(14) C(11) C(12) H(14) -179(3) 0_555 21_1 5_555 55_5 no
C(14) C(11) H(17) H(15) 32(4) 0_555 21_1 5_555 55_5 no
C(14) C(11) H(17) H(16) -31(5) 0_555 21_1 5_555 55_5 no
C(14) H(15) H(16) H(17) -37(7) 0_555 21_1 5_555 55_5 no
C(14) H(15) H(17) H(16) 38(6) 0_555 21_1 5_555 55_5 no
C(14) H(16) H(15) H(17) 37(7) 0_555 21_1 5_555 55_5 no
C(14) H(16) H(17) H(15) -37(6) 0_555 21_1 5_555 55_5 no
C(14) H(17) C(11) H(12) -53(6) 0_555 21_1 5_555 55_5 no
C(14) H(17) C(11) H(13) 133(6) 0_555 21_1 5_555 55_5 no
C(14) H(17) H(15) H(16) -38(6) 0_555 21_1 5_555 55_5 no
C(14) H(17) H(16) H(15) 37(6) 0_555 21_1 5_555 55_5 no
H(1) C(2) C(3) H(2) 63.3 0_555 21_1 5_555 55_5 no
H(1) C(2) C(3) H(3) -54.7 0_555 21_1 5_555 55_5 no
H(1) C(2) C(3) H(5) 160(4) 0_555 21_1 5_555 55_5 no
H(1) C(2) C(7) H(10) -176(6) 0_555 21_1 5_555 55_5 no
H(1) C(2) C(7) H(18) 82(6) 0_555 21_1 5_555 55_5 no
H(1) C(7) O(2) H(10) 154(4) 0_555 21_1 5_555 55_5 no
H(1) C(7) O(2) H(18) 179(11) 0_555 21_1 5_555 55_5 no
H(1) C(7) C(8) H(10) -155(4) 0_555 21_1 5_555 55_5 no
H(1) C(7) C(8) H(11) 52(2) 0_555 21_1 5_555 55_5 no
H(1) C(7) C(8) H(14) -128(2) 0_555 21_1 5_555 55_5 no
H(1) C(7) H(10) H(18) -128(8) 0_555 21_1 5_555 55_5 no
H(1) C(7) H(18) H(10) 154(4) 0_555 21_1 5_555 55_5 no
H(2) C(3) C(4) H(4) -59.6 0_555 21_1 5_555 55_5 no
H(2) C(3) C(4) H(5) 61.6 0_555 21_1 5_555 55_5 no
H(2) C(3) H(5) H(4) -92.0 0_555 21_1 5_555 55_5 no
H(2) H(3) C(3) H(5) -118.1 0_555 21_1 5_555 55_5 no
H(3) C(3) C(4) H(4) 59.1 0_555 21_1 5_555 55_5 no
H(3) C(3) C(4) H(5) -179.7 0_555 21_1 5_555 55_5 no
H(3) C(3) H(5) H(4) 31.5 0_555 21_1 5_555 55_5 no
H(3) H(2) C(3) H(5) 141.7 0_555 21_1 5_555 55_5 no
H(4) C(4) C(3) H(5) -121(6) 0_555 21_1 5_555 55_5 no
H(4) C(4) C(5) H(6) 52(6) 0_555 21_1 5_555 55_5 no
H(4) C(4) C(5) H(7) -60.4 0_555 21_1 5_555 55_5 no
H(5) C(4) C(5) H(6) -64(6) 0_555 21_1 5_555 55_5 no
H(5) C(4) C(5) H(7) -177.2 0_555 21_1 5_555 55_5 no
H(6) C(5) C(6) H(8) -65.5 0_555 21_1 5_555 55_5 no
H(6) C(5) C(6) H(9) 54.3 0_555 21_1 5_555 55_5 no
H(7) C(5) C(6) H(8) 48.8 0_555 21_1 5_555 55_5 no
H(7) C(5) C(6) H(9) 168.6 0_555 21_1 5_555 55_5 no
H(10) O(2) C(7) H(18) -25(12) 0_555 21_1 5_555 55_5 no
H(10) C(7) O(2) H(18) 25(12) 0_555 21_1 5_555 55_5 no
H(10) C(7) C(8) H(11) -151(4) 0_555 21_1 5_555 55_5 no
H(10) C(7) C(8) H(14) 27(4) 0_555 21_1 5_555 55_5 no
H(10) C(8) C(7) H(18) 86(5) 0_555 21_1 5_555 55_5 no
H(10) C(8) C(9) H(11) -13(6) 0_555 21_1 5_555 55_5 no
H(10) C(8) C(13) H(13) -172(4) 0_555 21_1 5_555 55_5 no
H(10) C(8) C(13) H(14) 6(6) 0_555 21_1 5_555 55_5 no
H(11) C(8) C(7) H(18) -64(4) 0_555 21_1 5_555 55_5 no
H(11) C(8) C(13) H(13) -3(4) 0_555 21_1 5_555 55_5 no
H(11) C(8) C(13) H(14) 175(6) 0_555 21_1 5_555 55_5 no
H(11) C(8) H(10) H(18) -29(4) 0_555 21_1 5_555 55_5 no
H(11) C(9) C(8) H(14) -175(5) 0_555 21_1 5_555 55_5 no
H(11) C(9) C(10) H(12) 5(6) 0_555 21_1 5_555 55_5 no
H(11) C(10) C(11) H(12) -172(5) 0_555 21_1 5_555 55_5 no
H(11) C(10) C(11) H(13) 2(4) 0_555 21_1 5_555 55_5 no
H(11) C(10) C(11) H(17) -149(5) 0_555 21_1 5_555 55_5 no
H(12) C(10) C(11) H(13) 175(4) 0_555 21_1 5_555 55_5 no
H(12) C(10) C(11) H(17) 22(5) 0_555 21_1 5_555 55_5 no
H(12) C(11) C(12) H(13) -179(6) 0_555 21_1 5_555 55_5 no
H(12) C(11) C(12) H(14) 7(4) 0_555 21_1 5_555 55_5 no
H(12) C(11) C(14) H(15) 13(6) 0_555 21_1 5_555 55_5 no
H(12) C(11) C(14) H(16) -119(9) 0_555 21_1 5_555 55_5 no
H(12) C(11) C(14) H(17) 131(6) 0_555 21_1 5_555 55_5 no
H(12) C(11) H(17) H(15) -21(5) 0_555 21_1 5_555 55_5 no
H(12) C(11) H(17) H(16) -84(6) 0_555 21_1 5_555 55_5 no
H(13) C(11) C(12) H(14) -173(7) 0_555 21_1 5_555 55_5 no
H(13) C(11) C(14) H(15) -164(6) 0_555 21_1 5_555 55_5 no
H(13) C(11) C(14) H(16) 62(9) 0_555 21_1 5_555 55_5 no
H(13) C(11) C(14) H(17) -46(6) 0_555 21_1 5_555 55_5 no
H(13) C(11) H(17) H(15) 165(5) 0_555 21_1 5_555 55_5 no
H(13) C(11) H(17) H(16) 102(6) 0_555 21_1 5_555 55_5 no
H(13) C(12) C(11) H(17) -25(6) 0_555 21_1 5_555 55_5 no
H(13) C(12) C(13) H(14) 10(8) 0_555 21_1 5_555 55_5 no
H(13) C(13) C(8) H(14) -179(7) 0_555 21_1 5_555 55_5 no
H(13) C(13) C(12) H(14) -10(8) 0_555 21_1 5_555 55_5 no
H(14) C(8) C(7) H(18) 113(4) 0_555 21_1 5_555 55_5 no
H(14) C(8) H(10) H(18) 144(4) 0_555 21_1 5_555 55_5 no
H(14) C(12) C(11) H(17) 160(4) 0_555 21_1 5_555 55_5 no
H(15) C(14) C(11) H(17) -118(8) 0_555 21_1 5_555 55_5 no
H(15) C(14) H(16) H(17) 118(8) 0_555 21_1 5_555 55_5 no
H(15) C(14) H(17) H(16) -116(9) 0_555 21_1 5_555 55_5 no
H(15) H(16) C(14) H(17) -118(8) 0_555 21_1 5_555 55_5 no
H(15) H(17) C(14) H(16) 116(9) 0_555 21_1 5_555 55_5 no
H(16) C(14) C(11) H(17) 108(11) 0_555 21_1 5_555 55_5 no
H(16) C(14) H(15) H(17) -112(10) 0_555 21_1 5_555 55_5 no
H(16) H(15) C(14) H(17) 112(10) 0_555 21_1 5_555 55_5 no
H(16) H(15) C(14) H(17) 112(10) 0_555 21_1 5_555 55_5 no
